data_1574905
loop_
_publ_author_name
'Peter, Blessing D.'
'Yi, Qiuhao'
'Luo, Zhixun'

_publ_section_title
;
 Studying how small silver clusters grow and their optical properties.
;
_journal_issue 34
_journal_name_full Nanoscale
_journal_page_first 19821
_journal_page_last 19827
_journal_paper_doi 10.1039/d5nr01269d
_journal_volume 17
_journal_year 2025
_chemical_formula_moiety '2(C34 H28 Ag2 Cl2 N2 P2)'
_chemical_formula_sum 'C68 H56 Ag4 Cl4 N4 P4'
_chemical_formula_weight 1626.32
_space_group_crystal_system monoclinic
_space_group_IT_number 15
_space_group_name_Hall '-C 2yc'
_space_group_name_H-M_alt 'C 1 2/c 1'
_atom_sites_solution_hydrogens geom
_atom_sites_solution_primary dual
_audit_creation_date 2023-12-21
_audit_creation_method
;
Olex2 1.5
(compiled 2023.08.24 svn.re1ec1418 for OlexSys, GUI svn.r6817)
;
_audit_update_record
;
2024-12-26 deposited with the CCDC.	2025-06-19 downloaded from the CCDC.
;
_cell_angle_alpha 90
_cell_angle_beta 91.0010(10)
_cell_angle_gamma 90
_cell_formula_units_Z 8
_cell_length_a 23.4191(3)
_cell_length_b 23.3178(3)
_cell_length_c 23.2829(4)
_cell_measurement_reflns_used 26998
_cell_measurement_temperature 170.00(10)
_cell_measurement_theta_max 31.1310
_cell_measurement_theta_min 1.4950
_cell_volume 12712.4(3)
_computing_cell_refinement 'CrysAlisPro 1.171.39.45i (Rigaku OD, 2018)'
_computing_data_collection 'CrysAlisPro 1.171.39.45i (Rigaku OD, 2018)'
_computing_data_reduction 'CrysAlisPro 1.171.39.45i (Rigaku OD, 2018)'
_computing_molecular_graphics 'Olex2 1.5 (Dolomanov et al., 2009)'
_computing_publication_material 'Olex2 1.5 (Dolomanov et al., 2009)'
_computing_structure_refinement 'SHELXL 2018/3 (Sheldrick, 2015)'
_computing_structure_solution 'SHELXT 2018/2 (Sheldrick, 2018)'
_diffrn_ambient_environment N~2~
_diffrn_ambient_temperature 170.00(10)
_diffrn_detector 'CCD plate'
_diffrn_measured_fraction_theta_full 0.999
_diffrn_measured_fraction_theta_max 0.839
_diffrn_measurement_details
;
List of Runs (angles in degrees, time in seconds):

  # Type    Start    End  Width  t~exp~   \w     \q     \k     \f   Frames
#--------------------------------------------------------------------------
  1  \w    -92.00 -44.00   0.50    2.85    --  -10.80  45.00 120.00   96
  2  \w     -9.00  64.00   0.50    2.85    --  -10.80  45.00 120.00  146
  3  \w    -93.00  54.00   0.50    2.85    --  -10.80  45.00 150.00  294
;
_diffrn_measurement_device 'four-circle diffractometer'
_diffrn_measurement_device_type 'XtaLAB AFC10 (RCD3): fixed-chi single'
_diffrn_measurement_method '\w scans'
_diffrn_orient_matrix_type 'CrysAlisPro convention (1999,Acta A55,543-557)'
_diffrn_orient_matrix_UB_11 0.0281957000
_diffrn_orient_matrix_UB_12 0.0110057000
_diffrn_orient_matrix_UB_13 0.0024971000
_diffrn_orient_matrix_UB_21 0.0075648500
_diffrn_orient_matrix_UB_22 -0.0150603500
_diffrn_orient_matrix_UB_23 -0.0252058000
_diffrn_orient_matrix_UB_31 -0.0080372500
_diffrn_orient_matrix_UB_32 0.0240042500
_diffrn_orient_matrix_UB_33 -0.0169934000
_diffrn_radiation_monochromator mirror
_diffrn_radiation_probe x-ray
_diffrn_radiation_type 'Mo K\a'
_diffrn_radiation_wavelength 0.71073
_diffrn_reflns_av_R_equivalents 0.0180
_diffrn_reflns_av_unetI/netI 0.0211
_diffrn_reflns_Laue_measured_fraction_full 0.999
_diffrn_reflns_Laue_measured_fraction_max 0.839
_diffrn_reflns_limit_h_max 24
_diffrn_reflns_limit_h_min -33
_diffrn_reflns_limit_k_max 25
_diffrn_reflns_limit_k_min -33
_diffrn_reflns_limit_l_max 26
_diffrn_reflns_limit_l_min -30
_diffrn_reflns_number 50077
_diffrn_reflns_point_group_measured_fraction_full 0.999
_diffrn_reflns_point_group_measured_fraction_max 0.839
_diffrn_reflns_theta_full 25.242
_diffrn_reflns_theta_max 31.021
_diffrn_reflns_theta_min 1.502
_diffrn_source 'Rotating-anode X-ray tube'
_diffrn_source_type 'Rigaku (Mo) X-ray Source'
_exptl_absorpt_coefficient_mu 1.528
_exptl_absorpt_correction_T_max 1.00000
_exptl_absorpt_correction_T_min 0.67405
_exptl_absorpt_correction_type multi-scan
_exptl_absorpt_process_details
;
CrysAlisPro 1.171.39.45i (Rigaku Oxford Diffraction, 2018)
Empirical absorption correction using spherical harmonics,
 implemented in SCALE3 ABSPACK scaling algorithm.
;
_exptl_crystal_colour colourless
_exptl_crystal_colour_primary colourless
_exptl_crystal_density_diffrn 1.699
_exptl_crystal_description block
_exptl_crystal_F_000 6464
_exptl_crystal_size_max 0.1
_exptl_crystal_size_mid 0.1
_exptl_crystal_size_min 0.1
_refine_diff_density_max 0.764
_refine_diff_density_min -0.897
_refine_diff_density_rms 0.067
_refine_ls_extinction_method none
_refine_ls_goodness_of_fit_ref 1.118
_refine_ls_hydrogen_treatment constr
_refine_ls_matrix_type full
_refine_ls_number_parameters 757
_refine_ls_number_reflns 17022
_refine_ls_number_restraints 0
_refine_ls_restrained_S_all 1.118
_refine_ls_R_factor_all 0.0354
_refine_ls_R_factor_gt 0.0296
_refine_ls_shift/su_max 0.002
_refine_ls_shift/su_mean 0.000
_refine_ls_structure_factor_coef Fsqd
_refine_ls_weighting_details 'w=1/[\s^2^(Fo^2^)+(0.0174P)^2^+27.9532P] where P=(Fo^2^+2Fc^2^)/3'
_refine_ls_weighting_scheme calc
_refine_ls_wR_factor_gt 0.0649
_refine_ls_wR_factor_ref 0.0665
_reflns_Friedel_coverage 0.000
_reflns_number_gt 15008
_reflns_number_total 17022
_reflns_threshold_expression 'I > 2\s(I)'
_cod_data_source_file d5nr01269d2.cif
_cod_data_source_block mx11412
_cod_depositor_comments 'Adding full bibliography for 1574898--1574913.cif.'
_cod_database_code 1574905
_shelx_shelxl_version_number 2018/3
_chemical_oxdiff_formula AgAuNOClPCH
_shelx_space_group_comment
;
The symmetry employed for this shelxl refinement is uniquely defined
by the following loop, which should always be used as a source of
symmetry information in preference to the above space-group names.
They are only intended as comments.
;
_olex2_refinement_description
;
1. Fixed Uiso
 At 1.2 times of:
  All C(H) groups
2.a Aromatic/amide H refined with riding coordinates:
 C2(H2), C3(H3), C4(H4), C5(H5), C7(H7), C8(H8), C9(H9), C10(H10), C11(H11),
 C13(H13), C14(H14), C15(H15), C16(H16), C17(H17), C19(H19), C20(H20), C21(H21),
  C22(H22), C24(H24), C25(H25), C26(H26), C27(H27), C28(H28), C30(H30),
 C31(H31), C32(H32), C33(H33), C34(H34), C2A(H2A), C3A(H3A), C4A(H4A), C5A(H5A),
  C7A(H7A), C8A(H8A), C9A(H9A), C10A(H10A), C11A(H11A), C13A(H13A), C14A(H14A),
 C15A(H15A), C16A(H16A), C17A(H17A), C19A(H19A), C20A(H20A), C21A(H21A),
 C22A(H22A), C24A(H24A), C25A(H25A), C26A(H26A), C27A(H27A), C28A(H28A),
 C30A(H30A), C31A(H31A), C32A(H32A), C33A(H33A), C34A(H34A)
;
_olex2_submission_special_instructions 'No special instructions were received'
_oxdiff_exptl_absorpt_empirical_details
;
Empirical correction (ABSPACK) includes:
- Absorption correction using spherical harmonics
- Frame scaling
;
_oxdiff_exptl_absorpt_empirical_full_max 1.744
_oxdiff_exptl_absorpt_empirical_full_min 0.712

loop_
_space_group_symop_operation_xyz
'x, y, z'
'-x, y, -z+1/2'
'x+1/2, y+1/2, z'
'-x+1/2, y+1/2, -z+1/2'
'-x, -y, -z'
'x, -y, z-1/2'
'-x+1/2, -y+1/2, -z'
'x+1/2, -y+1/2, z-1/2'

loop_
_atom_site_label
_atom_site_type_symbol
_atom_site_fract_x
_atom_site_fract_y
_atom_site_fract_z
_atom_site_U_iso_or_equiv
_atom_site_adp_type
_atom_site_occupancy
_atom_site_site_symmetry_order
_atom_site_calc_flag
_atom_site_refinement_flags_posn
_atom_site_refinement_flags_adp
_atom_site_refinement_flags_occupancy
_atom_site_disorder_assembly
_atom_site_disorder_group
Ag1 Ag 0.55329(2) 0.17200(2) 0.19374(2) 0.04288(6) Uani 1 1 d . . . . .
Ag2 Ag 0.44389(2) 0.06178(2) 0.18977(2) 0.03044(4) Uani 1 1 d . . . . .
Cl1 Cl 0.44596(2) 0.17216(2) 0.18280(2) 0.02819(11) Uani 1 1 d . . . . .
Cl2 Cl 0.43776(2) 0.05941(2) 0.30164(2) 0.02676(10) Uani 1 1 d . . . . .
P1 P 0.63290(2) 0.22768(2) 0.16590(3) 0.02693(12) Uani 1 1 d . . . . .
P2 P 0.40317(2) -0.01083(2) 0.12991(2) 0.02093(10) Uani 1 1 d . . . . .
N1 N 0.58136(10) 0.32807(11) 0.18724(11) 0.0453(6) Uani 1 1 d . . . . .
N2 N 0.40617(10) -0.12995(9) 0.13081(10) 0.0396(5) Uani 1 1 d . . . . .
C1 C 0.63159(9) 0.30012(10) 0.19483(10) 0.0272(4) Uani 1 1 d . . . . .
C2 C 0.67757(11) 0.32576(11) 0.22229(13) 0.0396(6) Uani 1 1 d . . . . .
H2 H 0.712605 0.305674 0.227220 0.048 Uiso 1 1 calc R U . . .
C3 C 0.67184(13) 0.38138(12) 0.24260(13) 0.0452(7) Uani 1 1 d . . . . .
H3 H 0.702942 0.399634 0.261910 0.054 Uiso 1 1 calc R U . . .
C4 C 0.62156(13) 0.40963(12) 0.23475(11) 0.0417(6) Uani 1 1 d . . . . .
H4 H 0.617184 0.447845 0.248110 0.050 Uiso 1 1 calc R U . . .
C5 C 0.57756(13) 0.38220(13) 0.20740(13) 0.0474(7) Uani 1 1 d . . . . .
H5 H 0.542458 0.402127 0.202252 0.057 Uiso 1 1 calc R U . . .
C6 C 0.69908(9) 0.19769(9) 0.19479(11) 0.0291(5) Uani 1 1 d . . . . .
C7 C 0.74794(9) 0.19529(11) 0.16291(12) 0.0334(5) Uani 1 1 d . . . . .
H7 H 0.748217 0.210004 0.124865 0.040 Uiso 1 1 calc R U . . .
C8 C 0.79645(10) 0.17122(12) 0.18697(14) 0.0452(7) Uani 1 1 d . . . . .
H8 H 0.830259 0.169122 0.165114 0.054 Uiso 1 1 calc R U . . .
C9 C 0.79670(11) 0.15023(12) 0.24197(15) 0.0495(8) Uani 1 1 d . . . . .
H9 H 0.830470 0.133578 0.257832 0.059 Uiso 1 1 calc R U . . .
C10 C 0.74817(12) 0.15324(12) 0.27425(13) 0.0453(7) Uani 1 1 d . . . . .
H10 H 0.748552 0.139345 0.312606 0.054 Uiso 1 1 calc R U . . .
C11 C 0.69856(11) 0.17671(11) 0.25051(11) 0.0360(5) Uani 1 1 d . . . . .
H11 H 0.664636 0.178347 0.272237 0.043 Uiso 1 1 calc R U . . .
C12 C 0.64722(9) 0.23747(10) 0.09020(10) 0.0278(5) Uani 1 1 d . . . . .
C13 C 0.66463(11) 0.28927(11) 0.06685(11) 0.0365(5) Uani 1 1 d . . . . .
H13 H 0.667942 0.322293 0.090569 0.044 Uiso 1 1 calc R U . . .
C14 C 0.67716(12) 0.29288(13) 0.00907(12) 0.0448(6) Uani 1 1 d . . . . .
H14 H 0.689061 0.328452 -0.006612 0.054 Uiso 1 1 calc R U . . .
C15 C 0.67257(12) 0.24578(15) -0.02562(12) 0.0501(7) Uani 1 1 d . . . . .
H15 H 0.681741 0.248351 -0.065116 0.060 Uiso 1 1 calc R U . . .
C16 C 0.65454(15) 0.19461(15) -0.00283(14) 0.0578(8) Uani 1 1 d . . . . .
H16 H 0.650867 0.161838 -0.026853 0.069 Uiso 1 1 calc R U . . .
C17 C 0.64181(13) 0.19050(12) 0.05438(13) 0.0439(6) Uani 1 1 d . . . . .
H17 H 0.629144 0.154948 0.069485 0.053 Uiso 1 1 calc R U . . .
C18 C 0.43387(9) -0.08095(9) 0.14603(9) 0.0230(4) Uani 1 1 d . . . . .
C19 C 0.48716(9) -0.08190(10) 0.17268(10) 0.0270(4) Uani 1 1 d . . . . .
H19 H 0.505603 -0.047091 0.183290 0.032 Uiso 1 1 calc R U . . .
C20 C 0.51335(10) -0.13416(10) 0.18373(11) 0.0330(5) Uani 1 1 d . . . . .
H20 H 0.550405 -0.135501 0.200933 0.040 Uiso 1 1 calc R U . . .
C21 C 0.48532(11) -0.18372(10) 0.16963(11) 0.0348(5) Uani 1 1 d . . . . .
H21 H 0.502266 -0.219879 0.177865 0.042 Uiso 1 1 calc R U . . .
C22 C 0.43234(12) -0.18075(10) 0.14340(12) 0.0408(6) Uani 1 1 d . . . . .
H22 H 0.413237 -0.215442 0.133678 0.049 Uiso 1 1 calc R U . . .
C23 C 0.32599(9) -0.01968(9) 0.13214(9) 0.0237(4) Uani 1 1 d . . . . .
C24 C 0.29703(11) -0.05485(11) 0.09357(11) 0.0350(5) Uani 1 1 d . . . . .
H24 H 0.317499 -0.076297 0.066009 0.042 Uiso 1 1 calc R U . . .
C25 C 0.23842(12) -0.05856(12) 0.09536(12) 0.0434(6) Uani 1 1 d . . . . .
H25 H 0.218647 -0.082761 0.068889 0.052 Uiso 1 1 calc R U . . .
C26 C 0.20802(11) -0.02772(13) 0.13495(12) 0.0425(6) Uani 1 1 d . . . . .
H26 H 0.167581 -0.030603 0.135700 0.051 Uiso 1 1 calc R U . . .
C27 C 0.23647(11) 0.00721(14) 0.17335(12) 0.0445(6) Uani 1 1 d . . . . .
H27 H 0.215749 0.028485 0.200850 0.053 Uiso 1 1 calc R U . . .
C28 C 0.29567(10) 0.01138(11) 0.17190(10) 0.0326(5) Uani 1 1 d . . . . .
H28 H 0.315327 0.035675 0.198351 0.039 Uiso 1 1 calc R U . . .
C29 C 0.41501(9) -0.00171(9) 0.05336(9) 0.0234(4) Uani 1 1 d . . . . .
C30 C 0.42957(10) -0.04569(10) 0.01689(10) 0.0308(5) Uani 1 1 d . . . . .
H30 H 0.435109 -0.083349 0.031529 0.037 Uiso 1 1 calc R U . . .
C31 C 0.43612(11) -0.03492(12) -0.04125(10) 0.0358(5) Uani 1 1 d . . . . .
H31 H 0.446437 -0.065100 -0.066440 0.043 Uiso 1 1 calc R U . . .
C32 C 0.42763(11) 0.01946(13) -0.06221(11) 0.0407(6) Uani 1 1 d . . . . .
H32 H 0.430881 0.026754 -0.102162 0.049 Uiso 1 1 calc R U . . .
C33 C 0.41451(14) 0.06308(13) -0.02562(12) 0.0502(7) Uani 1 1 d . . . . .
H33 H 0.409542 0.100832 -0.040199 0.060 Uiso 1 1 calc R U . . .
C34 C 0.40843(11) 0.05291(11) 0.03213(11) 0.0375(6) Uani 1 1 d . . . . .
H34 H 0.399684 0.083614 0.057311 0.045 Uiso 1 1 calc R U . . .
Ag1A Ag 0.55256(2) 0.55091(2) 0.31207(2) 0.02899(4) Uani 1 1 d . . . . .
Ag2A Ag 0.55957(2) 0.66204(2) 0.19197(2) 0.02655(4) Uani 1 1 d . . . . .
Cl1A Cl 0.56152(2) 0.54934(2) 0.19974(2) 0.02179(9) Uani 1 1 d . . . . .
Cl2A Cl 0.44626(2) 0.66599(2) 0.19248(2) 0.02240(9) Uani 1 1 d . . . . .
P1A P 0.60980(2) 0.50398(2) 0.38396(2) 0.02047(10) Uani 1 1 d . . . . .
P2A P 0.61389(2) 0.71888(2) 0.12619(2) 0.02144(10) Uani 1 1 d . . . . .
N1A N 0.56648(10) 0.39857(10) 0.36076(10) 0.0429(5) Uani 1 1 d . . . . .
N2A N 0.59939(9) 0.76950(11) 0.02032(9) 0.0414(5) Uani 1 1 d . . . . .
C1A C 0.61415(9) 0.42606(9) 0.38062(9) 0.0247(4) Uani 1 1 d . . . . .
C2A C 0.66247(12) 0.39616(11) 0.39685(15) 0.0488(7) Uani 1 1 d . . . . .
H2A H 0.695040 0.415799 0.411754 0.059 Uiso 1 1 calc R U . . .
C3A C 0.66294(16) 0.33685(13) 0.39112(19) 0.0712(11) Uani 1 1 d . . . . .
H3A H 0.695984 0.315481 0.401830 0.085 Uiso 1 1 calc R U . . .
C4A C 0.61538(17) 0.30952(12) 0.36992(15) 0.0604(9) Uani 1 1 d . . . . .
H4A H 0.615452 0.269075 0.365006 0.073 Uiso 1 1 calc R U . . .
C5A C 0.56826(15) 0.34038(13) 0.35599(14) 0.0538(8) Uani 1 1 d . . . . .
H5A H 0.535161 0.320747 0.342367 0.065 Uiso 1 1 calc R U . . .
C6A C 0.58781(8) 0.51848(10) 0.45712(9) 0.0251(4) Uani 1 1 d . . . . .
C7A C 0.58033(10) 0.47586(12) 0.49720(10) 0.0348(5) Uani 1 1 d . . . . .
H7A H 0.586559 0.436953 0.486943 0.042 Uiso 1 1 calc R U . . .
C8A C 0.56386(11) 0.48930(15) 0.55206(11) 0.0474(7) Uani 1 1 d . . . . .
H8A H 0.558225 0.459686 0.579413 0.057 Uiso 1 1 calc R U . . .
C9A C 0.55571(12) 0.54478(16) 0.56697(12) 0.0514(8) Uani 1 1 d . . . . .
H9A H 0.544978 0.554012 0.605026 0.062 Uiso 1 1 calc R U . . .
C10A C 0.56282(15) 0.58768(15) 0.52757(15) 0.0608(9) Uani 1 1 d . . . . .
H10A H 0.556999 0.626501 0.538391 0.073 Uiso 1 1 calc R U . . .
C11A C 0.57845(12) 0.57463(12) 0.47207(13) 0.0442(7) Uani 1 1 d . . . . .
H11A H 0.582676 0.604288 0.444489 0.053 Uiso 1 1 calc R U . . .
C12A C 0.68516(9) 0.52421(9) 0.38484(9) 0.0222(4) Uani 1 1 d . . . . .
C13A C 0.71637(11) 0.53441(15) 0.43426(11) 0.0475(7) Uani 1 1 d . . . . .
H13A H 0.698206 0.533779 0.470416 0.057 Uiso 1 1 calc R U . . .
C14A C 0.77448(12) 0.54563(17) 0.43139(13) 0.0583(9) Uani 1 1 d . . . . .
H14A H 0.796247 0.552196 0.465569 0.070 Uiso 1 1 calc R U . . .
C15A C 0.80040(10) 0.54719(11) 0.37882(11) 0.0365(5) Uani 1 1 d . . . . .
H15A H 0.839984 0.555529 0.376286 0.044 Uiso 1 1 calc R U . . .
C16A C 0.76869(10) 0.53668(11) 0.33068(11) 0.0357(5) Uani 1 1 d . . . . .
H16A H 0.786607 0.537477 0.294395 0.043 Uiso 1 1 calc R U . . .
C17A C 0.71153(10) 0.52495(11) 0.33306(9) 0.0304(5) Uani 1 1 d . . . . .
H17A H 0.690280 0.517354 0.298770 0.037 Uiso 1 1 calc R U . . .
C18A C 0.57264(9) 0.73993(10) 0.06186(9) 0.0247(4) Uani 1 1 d . . . . .
C19A C 0.51609(10) 0.72414(12) 0.05675(10) 0.0350(5) Uani 1 1 d . . . . .
H19A H 0.498330 0.702913 0.086335 0.042 Uiso 1 1 calc R U . . .
C20A C 0.48545(11) 0.73984(15) 0.00745(12) 0.0483(7) Uani 1 1 d . . . . .
H20A H 0.446510 0.729102 0.002816 0.058 Uiso 1 1 calc R U . . .
C21A C 0.51180(13) 0.77075(15) -0.03412(12) 0.0511(8) Uani 1 1 d . . . . .
H21A H 0.491247 0.782717 -0.067561 0.061 Uiso 1 1 calc R U . . .
C22A C 0.56831(13) 0.78426(14) -0.02692(12) 0.0480(7) Uani 1 1 d . . . . .
H22A H 0.586607 0.805007 -0.056512 0.058 Uiso 1 1 calc R U . . .
C23A C 0.64047(9) 0.78570(9) 0.15766(10) 0.0247(4) Uani 1 1 d . . . . .
C24A C 0.65515(11) 0.83264(10) 0.12491(11) 0.0333(5) Uani 1 1 d . . . . .
H24A H 0.652535 0.830685 0.084189 0.040 Uiso 1 1 calc R U . . .
C25A C 0.67358(12) 0.88228(11) 0.15135(14) 0.0466(7) Uani 1 1 d . . . . .
H25A H 0.683133 0.914613 0.128629 0.056 Uiso 1 1 calc R U . . .
C26A C 0.67831(12) 0.88565(12) 0.20981(14) 0.0461(7) Uani 1 1 d . . . . .
H26A H 0.690989 0.920218 0.227467 0.055 Uiso 1 1 calc R U . . .
C27A C 0.66469(12) 0.83888(12) 0.24328(13) 0.0441(6) Uani 1 1 d . . . . .
H27A H 0.668585 0.840837 0.283912 0.053 Uiso 1 1 calc R U . . .
C28A C 0.64519(10) 0.78885(11) 0.21690(11) 0.0318(5) Uani 1 1 d . . . . .
H28A H 0.635079 0.756723 0.239657 0.038 Uiso 1 1 calc R U . . .
C29A C 0.67606(9) 0.68555(9) 0.09386(10) 0.0260(4) Uani 1 1 d . . . . .
C30A C 0.67405(11) 0.62792(11) 0.08270(12) 0.0387(6) Uani 1 1 d . . . . .
H30A H 0.641926 0.606063 0.094066 0.046 Uiso 1 1 calc R U . . .
C31A C 0.71879(14) 0.60133(13) 0.05485(13) 0.0499(7) Uani 1 1 d . . . . .
H31A H 0.716693 0.561463 0.046677 0.060 Uiso 1 1 calc R U . . .
C32A C 0.76528(13) 0.63144(15) 0.03922(15) 0.0571(8) Uani 1 1 d . . . . .
H32A H 0.796167 0.612937 0.020873 0.069 Uiso 1 1 calc R U . . .
C33A C 0.76709(14) 0.68848(18) 0.0502(2) 0.0874(15) Uani 1 1 d . . . . .
H33A H 0.799339 0.710072 0.038671 0.105 Uiso 1 1 calc R U . . .
C34A C 0.72275(13) 0.71605(14) 0.07788(18) 0.0677(11) Uani 1 1 d . . . . .
H34A H 0.725007 0.755992 0.085640 0.081 Uiso 1 1 calc R U . . .

loop_
_atom_site_aniso_label
_atom_site_aniso_U_11
_atom_site_aniso_U_22
_atom_site_aniso_U_33
_atom_site_aniso_U_23
_atom_site_aniso_U_13
_atom_site_aniso_U_12
Ag1 0.03230(9) 0.04815(12) 0.04788(12) 0.01914(9) -0.00766(8) -0.01881(9)
Ag2 0.03332(9) 0.02595(8) 0.03186(9) -0.00910(7) -0.00461(7) -0.00410(7)
Cl1 0.0276(2) 0.0231(2) 0.0336(3) 0.0070(2) -0.0062(2) -0.0004(2)
Cl2 0.0250(2) 0.0319(3) 0.0235(2) 0.0056(2) 0.00424(19) 0.0012(2)
P1 0.0200(2) 0.0253(3) 0.0353(3) 0.0079(2) -0.0047(2) -0.0041(2)
P2 0.0254(2) 0.0180(2) 0.0193(2) -0.00176(19) -0.00143(19) -0.0009(2)
N1 0.0354(11) 0.0523(14) 0.0480(14) -0.0048(11) -0.0042(10) 0.0136(11)
N2 0.0490(13) 0.0261(10) 0.0433(12) -0.0034(9) -0.0101(10) -0.0001(9)
C1 0.0246(10) 0.0311(11) 0.0260(11) 0.0079(9) 0.0025(8) 0.0024(9)
C2 0.0276(11) 0.0268(12) 0.0642(18) -0.0007(12) -0.0037(11) 0.0018(10)
C3 0.0446(15) 0.0322(13) 0.0586(18) -0.0019(12) -0.0001(13) -0.0038(12)
C4 0.0602(17) 0.0329(13) 0.0324(13) 0.0023(10) 0.0089(12) 0.0120(13)
C5 0.0475(16) 0.0479(16) 0.0468(16) -0.0037(13) 0.0017(13) 0.0236(14)
C6 0.0245(10) 0.0204(10) 0.0420(13) 0.0020(9) -0.0082(9) -0.0035(9)
C7 0.0192(10) 0.0344(12) 0.0466(14) 0.0074(11) -0.0023(9) -0.0012(9)
C8 0.0195(11) 0.0405(14) 0.075(2) 0.0006(14) -0.0063(12) 0.0005(10)
C9 0.0289(13) 0.0346(14) 0.084(2) 0.0039(14) -0.0283(14) -0.0017(11)
C10 0.0456(15) 0.0376(14) 0.0517(16) 0.0083(12) -0.0248(13) -0.0062(12)
C11 0.0339(12) 0.0332(12) 0.0407(14) 0.0035(11) -0.0081(10) -0.0022(10)
C12 0.0218(10) 0.0276(11) 0.0337(12) 0.0016(9) -0.0050(8) -0.0003(9)
C13 0.0426(13) 0.0311(12) 0.0358(13) -0.0004(10) 0.0019(10) -0.0072(11)
C14 0.0424(14) 0.0535(17) 0.0387(15) 0.0071(13) 0.0059(11) -0.0063(13)
C15 0.0425(15) 0.075(2) 0.0329(14) -0.0075(14) 0.0047(11) 0.0035(15)
C16 0.066(2) 0.0561(19) 0.0508(19) -0.0235(16) -0.0012(15) 0.0025(17)
C17 0.0509(16) 0.0305(13) 0.0502(16) -0.0051(12) -0.0055(13) -0.0029(12)
C18 0.0311(11) 0.0205(9) 0.0173(9) 0.0008(8) 0.0005(8) 0.0002(8)
C19 0.0277(10) 0.0255(10) 0.0277(11) -0.0004(9) 0.0017(8) -0.0013(9)
C20 0.0320(11) 0.0320(12) 0.0349(13) 0.0016(10) 0.0007(10) 0.0084(10)
C21 0.0431(13) 0.0245(11) 0.0368(13) 0.0009(10) 0.0043(11) 0.0098(10)
C22 0.0498(15) 0.0213(11) 0.0512(16) -0.0064(11) -0.0054(12) 0.0012(11)
C23 0.0263(10) 0.0232(10) 0.0216(10) 0.0006(8) 0.0009(8) -0.0027(8)
C24 0.0362(12) 0.0368(13) 0.0320(12) -0.0101(10) -0.0009(10) -0.0073(11)
C25 0.0431(14) 0.0480(16) 0.0390(14) -0.0002(12) -0.0080(11) -0.0192(13)
C26 0.0278(12) 0.0584(17) 0.0415(15) 0.0135(13) 0.0009(10) -0.0100(12)
C27 0.0347(13) 0.0605(18) 0.0386(14) -0.0022(13) 0.0107(11) 0.0001(13)
C28 0.0336(12) 0.0379(13) 0.0265(11) -0.0053(10) 0.0041(9) -0.0026(10)
C29 0.0207(9) 0.0279(10) 0.0217(10) 0.0026(8) 0.0004(7) -0.0002(8)
C30 0.0387(12) 0.0289(11) 0.0247(11) -0.0018(9) -0.0011(9) -0.0050(10)
C31 0.0378(13) 0.0441(14) 0.0255(11) -0.0064(10) 0.0036(9) -0.0098(11)
C32 0.0373(13) 0.0588(17) 0.0261(12) 0.0115(12) 0.0037(10) -0.0031(12)
C33 0.0654(19) 0.0493(16) 0.0362(15) 0.0190(13) 0.0088(13) 0.0201(15)
C34 0.0474(14) 0.0345(13) 0.0309(12) 0.0086(10) 0.0101(11) 0.0151(11)
Ag1A 0.03274(9) 0.03009(9) 0.02397(8) 0.00599(7) -0.00467(6) 0.00786(7)
Ag2A 0.02126(7) 0.02570(8) 0.03282(9) 0.00878(7) 0.00418(6) -0.00213(6)
Cl1A 0.0264(2) 0.0204(2) 0.0187(2) -0.00105(17) 0.00198(17) 0.00352(19)
Cl2A 0.0170(2) 0.0219(2) 0.0283(2) 0.00490(19) 0.00013(17) 0.00076(18)
P1A 0.0221(2) 0.0212(2) 0.0181(2) 0.00198(19) -0.00195(18) 0.0010(2)
P2A 0.0183(2) 0.0205(2) 0.0256(3) 0.0037(2) 0.00193(19) -0.0020(2)
N1A 0.0415(12) 0.0432(13) 0.0438(13) 0.0018(10) -0.0052(10) -0.0152(10)
N2A 0.0387(11) 0.0532(14) 0.0323(11) 0.0094(10) 0.0024(9) -0.0079(10)
C1A 0.0293(10) 0.0219(10) 0.0228(10) 0.0012(8) -0.0016(8) -0.0014(9)
C2A 0.0409(14) 0.0261(12) 0.079(2) 0.0046(13) -0.0181(14) 0.0022(11)
C3A 0.064(2) 0.0283(15) 0.121(3) 0.0103(18) -0.011(2) 0.0120(15)
C4A 0.091(3) 0.0228(13) 0.068(2) -0.0018(13) 0.0097(19) -0.0134(16)
C5A 0.064(2) 0.0409(16) 0.0561(19) -0.0012(14) -0.0064(15) -0.0279(15)
C6A 0.0176(9) 0.0348(11) 0.0229(10) -0.0036(9) 0.0004(7) -0.0021(9)
C7A 0.0362(12) 0.0467(14) 0.0214(11) 0.0070(10) 0.0008(9) 0.0113(11)
C8A 0.0377(13) 0.080(2) 0.0248(12) 0.0091(13) 0.0023(10) 0.0143(14)
C9A 0.0359(14) 0.090(2) 0.0286(13) -0.0167(15) 0.0065(11) -0.0031(15)
C10A 0.062(2) 0.0573(19) 0.064(2) -0.0331(17) 0.0237(17) -0.0123(16)
C11A 0.0521(16) 0.0358(14) 0.0455(16) -0.0101(12) 0.0197(13) -0.0095(12)
C12A 0.0236(9) 0.0189(9) 0.0241(10) 0.0031(8) -0.0002(8) 0.0008(8)
C13A 0.0293(12) 0.088(2) 0.0259(12) -0.0098(13) 0.0031(10) -0.0153(14)
C14A 0.0302(13) 0.109(3) 0.0360(15) -0.0120(17) -0.0014(11) -0.0203(16)
C15A 0.0245(11) 0.0428(14) 0.0423(14) 0.0000(11) 0.0052(10) -0.0055(10)
C16A 0.0342(12) 0.0431(14) 0.0302(12) 0.0040(10) 0.0095(10) 0.0050(11)
C17A 0.0276(11) 0.0445(13) 0.0192(10) 0.0021(9) 0.0008(8) -0.0009(10)
C18A 0.0233(10) 0.0289(11) 0.0220(10) 0.0006(8) 0.0020(8) -0.0003(9)
C19A 0.0252(11) 0.0510(15) 0.0289(12) 0.0033(11) 0.0005(9) -0.0013(11)
C20A 0.0285(12) 0.078(2) 0.0379(15) 0.0055(14) -0.0070(11) -0.0028(13)
C21A 0.0487(16) 0.076(2) 0.0278(13) 0.0079(14) -0.0095(11) 0.0050(15)
C22A 0.0543(17) 0.0600(18) 0.0297(13) 0.0116(13) 0.0047(12) -0.0088(15)
C23A 0.0198(9) 0.0217(10) 0.0326(11) 0.0007(9) -0.0004(8) 0.0006(8)
C24A 0.0401(13) 0.0235(11) 0.0362(13) 0.0029(9) 0.0011(10) -0.0042(10)
C25A 0.0466(15) 0.0255(12) 0.068(2) 0.0022(12) 0.0020(14) -0.0070(12)
C26A 0.0383(14) 0.0336(13) 0.066(2) -0.0144(13) -0.0071(13) -0.0061(12)
C27A 0.0405(14) 0.0468(16) 0.0446(15) -0.0138(13) -0.0107(12) 0.0031(12)
C28A 0.0289(11) 0.0317(12) 0.0347(12) 0.0015(10) -0.0035(9) 0.0012(10)
C29A 0.0197(9) 0.0256(10) 0.0327(11) 0.0037(9) 0.0028(8) 0.0012(8)
C30A 0.0373(13) 0.0326(13) 0.0462(15) -0.0046(11) 0.0061(11) -0.0021(11)
C31A 0.0579(18) 0.0411(15) 0.0511(18) -0.0062(13) 0.0105(14) 0.0140(14)
C32A 0.0441(16) 0.060(2) 0.068(2) 0.0007(17) 0.0217(15) 0.0187(15)
C33A 0.0379(17) 0.074(3) 0.152(4) -0.017(3) 0.047(2) -0.0119(18)
C34A 0.0359(15) 0.0415(16) 0.127(3) -0.0177(19) 0.0373(18) -0.0121(13)

loop_
_atom_type_symbol
_atom_type_description
_atom_type_scat_dispersion_real
_atom_type_scat_dispersion_imag
_atom_type_scat_source
C C 0.0033 0.0016 'International Tables Vol C Tables 4.2.6.8 and 6.1.1.4'
H H 0.0000 0.0000 'International Tables Vol C Tables 4.2.6.8 and 6.1.1.4'
Ag Ag -0.8971 1.1015 'International Tables Vol C Tables 4.2.6.8 and 6.1.1.4'
Cl Cl 0.1484 0.1585 'International Tables Vol C Tables 4.2.6.8 and 6.1.1.4'
N N 0.0061 0.0033 'International Tables Vol C Tables 4.2.6.8 and 6.1.1.4'
P P 0.1023 0.0942 'International Tables Vol C Tables 4.2.6.8 and 6.1.1.4'

loop_
_geom_angle_atom_site_label_1
_geom_angle_atom_site_label_2
_geom_angle_atom_site_label_3
_geom_angle
_geom_angle_site_symmetry_1
_geom_angle_site_symmetry_3
_geom_angle_publ_flag
Cl1 Ag1 Cl1 95.144(16) . 2_655 ?
Cl1 Ag1 Cl2 94.821(17) . 2_655 ?
Cl2 Ag1 Cl1 87.783(16) 2_655 2_655 ?
P1 Ag1 Cl1 106.351(19) . 2_655 ?
P1 Ag1 Cl1 139.33(2) . . ?
P1 Ag1 Cl2 119.61(2) . 2_655 ?
Cl1 Ag2 Cl2 90.261(17) . 2_655 ?
Cl1 Ag2 Cl2 94.893(18) . . ?
Cl2 Ag2 Cl2 90.000(16) . 2_655 ?
P2 Ag2 Cl1 132.862(19) . . ?
P2 Ag2 Cl2 122.698(19) . . ?
P2 Ag2 Cl2 114.652(18) . 2_655 ?
Ag1 Cl1 Ag1 84.856(16) . 2_655 ?
Ag1 Cl1 Ag2 90.685(18) . . ?
Ag2 Cl1 Ag1 86.303(16) . 2_655 ?
Ag1 Cl2 Ag2 84.180(16) 2_655 2_655 ?
Ag2 Cl2 Ag1 90.801(17) . 2_655 ?
Ag2 Cl2 Ag2 89.952(16) . 2_655 ?
C1 P1 Ag1 112.88(7) . . ?
C6 P1 Ag1 110.94(8) . . ?
C6 P1 C1 103.88(10) . . ?
C12 P1 Ag1 119.60(7) . . ?
C12 P1 C1 104.33(10) . . ?
C12 P1 C6 103.70(11) . . ?
C18 P2 Ag2 111.39(7) . . ?
C23 P2 Ag2 116.83(7) . . ?
C23 P2 C18 106.30(10) . . ?
C29 P2 Ag2 115.06(7) . . ?
C29 P2 C18 103.89(10) . . ?
C29 P2 C23 102.09(9) . . ?
C5 N1 C1 117.8(2) . . ?
C18 N2 C22 117.6(2) . . ?
N1 C1 P1 114.77(18) . . ?
N1 C1 C2 121.4(2) . . ?
C2 C1 P1 123.79(18) . . ?
C1 C2 H2 120.5 . . ?
C1 C2 C3 118.9(2) . . ?
C3 C2 H2 120.5 . . ?
C2 C3 H3 120.1 . . ?
C4 C3 C2 119.7(3) . . ?
C4 C3 H3 120.1 . . ?
C3 C4 H4 120.6 . . ?
C3 C4 C5 118.8(3) . . ?
C5 C4 H4 120.6 . . ?
N1 C5 C4 123.2(3) . . ?
N1 C5 H5 118.4 . . ?
C4 C5 H5 118.4 . . ?
C7 C6 P1 121.84(19) . . ?
C7 C6 C11 120.8(2) . . ?
C11 C6 P1 117.40(18) . . ?
C6 C7 H7 120.5 . . ?
C6 C7 C8 119.0(3) . . ?
C8 C7 H7 120.5 . . ?
C7 C8 H8 119.5 . . ?
C9 C8 C7 121.0(3) . . ?
C9 C8 H8 119.5 . . ?
C8 C9 H9 119.9 . . ?
C8 C9 C10 120.1(2) . . ?
C10 C9 H9 119.9 . . ?
C9 C10 H10 120.1 . . ?
C9 C10 C11 119.7(3) . . ?
C11 C10 H10 120.1 . . ?
C6 C11 C10 119.3(3) . . ?
C6 C11 H11 120.3 . . ?
C10 C11 H11 120.3 . . ?
C13 C12 P1 123.38(19) . . ?
C17 C12 P1 118.05(19) . . ?
C17 C12 C13 118.5(2) . . ?
C12 C13 H13 119.9 . . ?
C14 C13 C12 120.1(2) . . ?
C14 C13 H13 119.9 . . ?
C13 C14 H14 119.7 . . ?
C15 C14 C13 120.6(3) . . ?
C15 C14 H14 119.7 . . ?
C14 C15 H15 120.3 . . ?
C14 C15 C16 119.4(3) . . ?
C16 C15 H15 120.3 . . ?
C15 C16 H16 119.7 . . ?
C17 C16 C15 120.5(3) . . ?
C17 C16 H16 119.7 . . ?
C12 C17 H17 119.6 . . ?
C16 C17 C12 120.7(3) . . ?
C16 C17 H17 119.6 . . ?
N2 C18 P2 121.07(17) . . ?
N2 C18 C19 121.8(2) . . ?
C19 C18 P2 117.12(16) . . ?
C18 C19 H19 120.3 . . ?
C18 C19 C20 119.3(2) . . ?
C20 C19 H19 120.3 . . ?
C19 C20 H20 120.3 . . ?
C21 C20 C19 119.3(2) . . ?
C21 C20 H20 120.3 . . ?
C20 C21 H21 120.3 . . ?
C20 C21 C22 119.3(2) . . ?
C22 C21 H21 120.3 . . ?
N2 C22 C21 122.6(2) . . ?
N2 C22 H22 118.7 . . ?
C21 C22 H22 118.7 . . ?
C24 C23 P2 121.59(17) . . ?
C28 C23 P2 118.81(17) . . ?
C28 C23 C24 119.6(2) . . ?
C23 C24 H24 120.2 . . ?
C25 C24 C23 119.7(2) . . ?
C25 C24 H24 120.2 . . ?
C24 C25 H25 119.5 . . ?
C24 C25 C26 121.0(2) . . ?
C26 C25 H25 119.5 . . ?
C25 C26 H26 120.2 . . ?
C27 C26 C25 119.7(2) . . ?
C27 C26 H26 120.2 . . ?
C26 C27 H27 120.1 . . ?
C26 C27 C28 119.9(3) . . ?
C28 C27 H27 120.1 . . ?
C23 C28 C27 120.3(2) . . ?
C23 C28 H28 119.9 . . ?
C27 C28 H28 119.9 . . ?
C30 C29 P2 124.04(17) . . ?
C34 C29 P2 116.26(17) . . ?
C34 C29 C30 119.7(2) . . ?
C29 C30 H30 120.0 . . ?
C29 C30 C31 119.9(2) . . ?
C31 C30 H30 120.0 . . ?
C30 C31 H31 120.1 . . ?
C32 C31 C30 119.8(2) . . ?
C32 C31 H31 120.1 . . ?
C31 C32 H32 120.0 . . ?
C33 C32 C31 120.0(2) . . ?
C33 C32 H32 120.0 . . ?
C32 C33 H33 119.7 . . ?
C32 C33 C34 120.7(3) . . ?
C34 C33 H33 119.7 . . ?
C29 C34 C33 119.9(2) . . ?
C29 C34 H34 120.0 . . ?
C33 C34 H34 120.0 . . ?
Cl1A Ag1A Cl1A 89.685(15) . 2_655 ?
Cl1A Ag1A Cl2A 91.178(15) 2_655 2_655 ?
Cl1A Ag1A Cl2A 88.487(16) . 2_655 ?
P1A Ag1A Cl1A 129.555(18) . . ?
P1A Ag1A Cl1A 127.656(18) . 2_655 ?
P1A Ag1A Cl2A 118.609(18) . 2_655 ?
Cl1A Ag2A Cl2A 88.089(15) . 2_655 ?
Cl1A Ag2A Cl2A 92.890(16) . . ?
Cl2A Ag2A Cl2A 85.784(16) . 2_655 ?
P2A Ag2A Cl1A 125.763(18) . . ?
P2A Ag2A Cl2A 121.554(17) . . ?
P2A Ag2A Cl2A 130.732(18) . 2_655 ?
Ag1A Cl1A Ag1A 90.296(15) . 2_655 ?
Ag1A Cl1A Ag2A 93.030(16) . . ?
Ag2A Cl1A Ag1A 87.893(15) . 2_655 ?
Ag1A Cl2A Ag2A 90.345(15) 2_655 2_655 ?
Ag2A Cl2A Ag1A 87.376(15) . 2_655 ?
Ag2A Cl2A Ag2A 94.081(16) . 2_655 ?
C1A P1A Ag1A 117.24(7) . . ?
C1A P1A C12A 101.73(10) . . ?
C6A P1A Ag1A 113.95(7) . . ?
C6A P1A C1A 104.02(10) . . ?
C6A P1A C12A 103.34(9) . . ?
C12A P1A Ag1A 114.79(7) . . ?
C18A P2A Ag2A 112.97(7) . . ?
C23A P2A Ag2A 113.26(7) . . ?
C23A P2A C18A 105.67(10) . . ?
C29A P2A Ag2A 117.56(7) . . ?
C29A P2A C18A 100.94(10) . . ?
C29A P2A C23A 105.08(10) . . ?
C1A N1A C5A 118.1(2) . . ?
C18A N2A C22A 117.6(2) . . ?
N1A C1A P1A 115.97(17) . . ?
N1A C1A C2A 121.4(2) . . ?
C2A C1A P1A 122.67(18) . . ?
C1A C2A H2A 120.5 . . ?
C1A C2A C3A 119.1(3) . . ?
C3A C2A H2A 120.5 . . ?
C2A C3A H3A 120.3 . . ?
C4A C3A C2A 119.4(3) . . ?
C4A C3A H3A 120.3 . . ?
C3A C4A H4A 120.2 . . ?
C5A C4A C3A 119.6(3) . . ?
C5A C4A H4A 120.2 . . ?
N1A C5A H5A 118.8 . . ?
C4A C5A N1A 122.5(3) . . ?
C4A C5A H5A 118.8 . . ?
C7A C6A P1A 122.80(18) . . ?
C11A C6A P1A 117.60(19) . . ?
C11A C6A C7A 119.6(2) . . ?
C6A C7A H7A 119.8 . . ?
C6A C7A C8A 120.4(3) . . ?
C8A C7A H7A 119.8 . . ?
C7A C8A H8A 120.1 . . ?
C9A C8A C7A 119.9(3) . . ?
C9A C8A H8A 120.1 . . ?
C8A C9A H9A 119.8 . . ?
C8A C9A C10A 120.5(3) . . ?
C10A C9A H9A 119.8 . . ?
C9A C10A H10A 119.9 . . ?
C9A C10A C11A 120.2(3) . . ?
C11A C10A H10A 119.9 . . ?
C6A C11A C10A 119.5(3) . . ?
C6A C11A H11A 120.2 . . ?
C10A C11A H11A 120.2 . . ?
C13A C12A P1A 123.66(17) . . ?
C17A C12A P1A 116.46(16) . . ?
C17A C12A C13A 119.7(2) . . ?
C12A C13A H13A 120.0 . . ?
C12A C13A C14A 120.0(2) . . ?
C14A C13A H13A 120.0 . . ?
C13A C14A H14A 120.1 . . ?
C15A C14A C13A 119.7(3) . . ?
C15A C14A H14A 120.1 . . ?
C14A C15A H15A 120.4 . . ?
C16A C15A C14A 119.1(2) . . ?
C16A C15A H15A 120.4 . . ?
C15A C16A H16A 119.2 . . ?
C15A C16A C17A 121.6(2) . . ?
C17A C16A H16A 119.2 . . ?
C12A C17A C16A 119.8(2) . . ?
C12A C17A H17A 120.1 . . ?
C16A C17A H17A 120.1 . . ?
N2A C18A P2A 118.48(16) . . ?
N2A C18A C19A 122.1(2) . . ?
C19A C18A P2A 119.38(17) . . ?
C18A C19A H19A 120.6 . . ?
C18A C19A C20A 118.8(2) . . ?
C20A C19A H19A 120.6 . . ?
C19A C20A H20A 120.3 . . ?
C21A C20A C19A 119.4(3) . . ?
C21A C20A H20A 120.3 . . ?
C20A C21A H21A 120.5 . . ?
C20A C21A C22A 118.9(3) . . ?
C22A C21A H21A 120.5 . . ?
N2A C22A C21A 123.1(3) . . ?
N2A C22A H22A 118.4 . . ?
C21A C22A H22A 118.4 . . ?
C24A C23A P2A 122.75(18) . . ?
C24A C23A C28A 119.5(2) . . ?
C28A C23A P2A 117.76(17) . . ?
C23A C24A H24A 120.0 . . ?
C25A C24A C23A 119.9(2) . . ?
C25A C24A H24A 120.0 . . ?
C24A C25A H25A 119.6 . . ?
C26A C25A C24A 120.9(3) . . ?
C26A C25A H25A 119.6 . . ?
C25A C26A H26A 120.0 . . ?
C25A C26A C27A 120.1(2) . . ?
C27A C26A H26A 120.0 . . ?
C26A C27A H27A 120.3 . . ?
C26A C27A C28A 119.4(3) . . ?
C28A C27A H27A 120.3 . . ?
C23A C28A C27A 120.3(2) . . ?
C23A C28A H28A 119.9 . . ?
C27A C28A H28A 119.9 . . ?
C30A C29A P2A 118.11(17) . . ?
C34A C29A P2A 122.7(2) . . ?
C34A C29A C30A 119.1(2) . . ?
C29A C30A H30A 119.9 . . ?
C29A C30A C31A 120.2(3) . . ?
C31A C30A H30A 119.9 . . ?
C30A C31A H31A 119.6 . . ?
C32A C31A C30A 120.8(3) . . ?
C32A C31A H31A 119.6 . . ?
C31A C32A H32A 120.6 . . ?
C31A C32A C33A 118.8(3) . . ?
C33A C32A H32A 120.6 . . ?
C32A C33A H33A 119.3 . . ?
C32A C33A C34A 121.4(3) . . ?
C34A C33A H33A 119.3 . . ?
C29A C34A C33A 119.7(3) . . ?
C29A C34A H34A 120.2 . . ?
C33A C34A H34A 120.2 . . ?

loop_
_geom_bond_atom_site_label_1
_geom_bond_atom_site_label_2
_geom_bond_distance
_geom_bond_site_symmetry_2
_geom_bond_publ_flag
Ag1 Cl1 2.5220(6) . ?
Ag1 Cl1 2.8743(6) 2_655 ?
Ag1 Cl2 2.6356(6) 2_655 ?
Ag1 P1 2.3715(6) . ?
Ag2 Cl1 2.5793(5) . ?
Ag2 Cl2 2.7760(5) 2_655 ?
Ag2 Cl2 2.6115(5) . ?
Ag2 P2 2.3817(5) . ?
P1 C1 1.819(2) . ?
P1 C6 1.819(2) . ?
P1 C12 1.814(2) . ?
P2 C18 1.823(2) . ?
P2 C23 1.821(2) . ?
P2 C29 1.821(2) . ?
N1 C1 1.354(3) . ?
N1 C5 1.350(4) . ?
N2 C18 1.358(3) . ?
N2 C22 1.363(3) . ?
C1 C2 1.379(3) . ?
C2 H2 0.9500 . ?
C2 C3 1.388(4) . ?
C3 H3 0.9500 . ?
C3 C4 1.359(4) . ?
C4 H4 0.9500 . ?
C4 C5 1.361(4) . ?
C5 H5 0.9500 . ?
C6 C7 1.376(3) . ?
C6 C11 1.387(3) . ?
C7 H7 0.9500 . ?
C7 C8 1.377(3) . ?
C8 H8 0.9500 . ?
C8 C9 1.371(4) . ?
C9 H9 0.9500 . ?
C9 C10 1.375(5) . ?
C10 H10 0.9500 . ?
C10 C11 1.390(3) . ?
C11 H11 0.9500 . ?
C12 C13 1.389(3) . ?
C12 C17 1.381(3) . ?
C13 H13 0.9500 . ?
C13 C14 1.384(4) . ?
C14 H14 0.9500 . ?
C14 C15 1.367(4) . ?
C15 H15 0.9500 . ?
C15 C16 1.375(5) . ?
C16 H16 0.9500 . ?
C16 C17 1.373(4) . ?
C17 H17 0.9500 . ?
C18 C19 1.384(3) . ?
C19 H19 0.9500 . ?
C19 C20 1.386(3) . ?
C20 H20 0.9500 . ?
C20 C21 1.366(3) . ?
C21 H21 0.9500 . ?
C21 C22 1.375(4) . ?
C22 H22 0.9500 . ?
C23 C24 1.385(3) . ?
C23 C28 1.382(3) . ?
C24 H24 0.9500 . ?
C24 C25 1.377(4) . ?
C25 H25 0.9500 . ?
C25 C26 1.377(4) . ?
C26 H26 0.9500 . ?
C26 C27 1.373(4) . ?
C27 H27 0.9500 . ?
C27 C28 1.391(3) . ?
C28 H28 0.9500 . ?
C29 C30 1.378(3) . ?
C29 C34 1.374(3) . ?
C30 H30 0.9500 . ?
C30 C31 1.388(3) . ?
C31 H31 0.9500 . ?
C31 C32 1.372(4) . ?
C32 H32 0.9500 . ?
C32 C33 1.365(4) . ?
C33 H33 0.9500 . ?
C33 C34 1.375(4) . ?
C34 H34 0.9500 . ?
Ag1A Cl1A 2.6276(5) . ?
Ag1A Cl1A 2.6814(5) 2_655 ?
Ag1A Cl2A 2.6855(5) 2_655 ?
Ag1A P1A 2.3912(5) . ?
Ag2A Cl1A 2.6344(5) . ?
Ag2A Cl2A 2.6977(5) 2_655 ?
Ag2A Cl2A 2.6554(5) . ?
Ag2A P2A 2.4061(5) . ?
P1A C1A 1.822(2) . ?
P1A C6A 1.820(2) . ?
P1A C12A 1.827(2) . ?
P2A C18A 1.835(2) . ?
P2A C23A 1.826(2) . ?
P2A C29A 1.825(2) . ?
N1A C1A 1.361(3) . ?
N1A C5A 1.362(4) . ?
N2A C18A 1.351(3) . ?
N2A C22A 1.353(3) . ?
C1A C2A 1.376(3) . ?
C2A H2A 0.9500 . ?
C2A C3A 1.389(4) . ?
C3A H3A 0.9500 . ?
C3A C4A 1.368(5) . ?
C4A H4A 0.9500 . ?
C4A C5A 1.352(5) . ?
C5A H5A 0.9500 . ?
C6A C7A 1.377(3) . ?
C6A C11A 1.373(3) . ?
C7A H7A 0.9500 . ?
C7A C8A 1.377(3) . ?
C8A H8A 0.9500 . ?
C8A C9A 1.354(5) . ?
C9A H9A 0.9500 . ?
C9A C10A 1.369(5) . ?
C10A H10A 0.9500 . ?
C10A C11A 1.383(4) . ?
C11A H11A 0.9500 . ?
C12A C13A 1.373(3) . ?
C12A C17A 1.364(3) . ?
C13A H13A 0.9500 . ?
C13A C14A 1.389(4) . ?
C14A H14A 0.9500 . ?
C14A C15A 1.376(4) . ?
C15A H15A 0.9500 . ?
C15A C16A 1.356(4) . ?
C16A H16A 0.9500 . ?
C16A C17A 1.368(3) . ?
C17A H17A 0.9500 . ?
C18A C19A 1.378(3) . ?
C19A H19A 0.9500 . ?
C19A C20A 1.392(3) . ?
C20A H20A 0.9500 . ?
C20A C21A 1.363(4) . ?
C21A H21A 0.9500 . ?
C21A C22A 1.368(4) . ?
C22A H22A 0.9500 . ?
C23A C24A 1.381(3) . ?
C23A C28A 1.384(3) . ?
C24A H24A 0.9500 . ?
C24A C25A 1.377(4) . ?
C25A H25A 0.9500 . ?
C25A C26A 1.366(4) . ?
C26A H26A 0.9500 . ?
C26A C27A 1.381(4) . ?
C27A H27A 0.9500 . ?
C27A C28A 1.392(4) . ?
C28A H28A 0.9500 . ?
C29A C30A 1.369(3) . ?
C29A C34A 1.362(3) . ?
C30A H30A 0.9500 . ?
C30A C31A 1.388(4) . ?
C31A H31A 0.9500 . ?
C31A C32A 1.351(4) . ?
C32A H32A 0.9500 . ?
C32A C33A 1.355(5) . ?
C33A H33A 0.9500 . ?
C33A C34A 1.390(4) . ?
C34A H34A 0.9500 . ?

loop_
_geom_torsion_atom_site_label_1
_geom_torsion_atom_site_label_2
_geom_torsion_atom_site_label_3
_geom_torsion_atom_site_label_4
_geom_torsion
_geom_torsion_site_symmetry_1
_geom_torsion_site_symmetry_2
_geom_torsion_site_symmetry_3
_geom_torsion_site_symmetry_4
_geom_torsion_publ_flag
Ag1 P1 C1 N1 -49.0(2) . . . . ?
Ag1 P1 C1 C2 131.3(2) . . . . ?
Ag1 P1 C6 C7 139.33(18) . . . . ?
Ag1 P1 C6 C11 -40.2(2) . . . . ?
Ag1 P1 C12 C13 139.12(18) . . . . ?
Ag1 P1 C12 C17 -42.5(2) . . . . ?
Ag2 P2 C18 N2 159.55(17) . . . . ?
Ag2 P2 C18 C19 -22.43(19) . . . . ?
Ag2 P2 C23 C24 170.93(17) . . . . ?
Ag2 P2 C23 C28 -6.4(2) . . . . ?
Ag2 P2 C29 C30 137.31(17) . . . . ?
Ag2 P2 C29 C34 -43.0(2) . . . . ?
P1 C1 C2 C3 179.9(2) . . . . ?
P1 C6 C7 C8 -179.0(2) . . . . ?
P1 C6 C11 C10 179.8(2) . . . . ?
P1 C12 C13 C14 177.2(2) . . . . ?
P1 C12 C17 C16 -177.1(2) . . . . ?
P2 C18 C19 C20 -177.40(17) . . . . ?
P2 C23 C24 C25 -177.5(2) . . . . ?
P2 C23 C28 C27 177.6(2) . . . . ?
P2 C29 C30 C31 178.13(18) . . . . ?
P2 C29 C34 C33 -177.6(2) . . . . ?
N1 C1 C2 C3 0.2(4) . . . . ?
N2 C18 C19 C20 0.6(3) . . . . ?
C1 P1 C6 C7 -99.1(2) . . . . ?
C1 P1 C6 C11 81.4(2) . . . . ?
C1 P1 C12 C13 11.8(2) . . . . ?
C1 P1 C12 C17 -169.9(2) . . . . ?
C1 N1 C5 C4 0.0(4) . . . . ?
C1 C2 C3 C4 -0.5(4) . . . . ?
C2 C3 C4 C5 0.6(4) . . . . ?
C3 C4 C5 N1 -0.3(5) . . . . ?
C5 N1 C1 P1 -179.6(2) . . . . ?
C5 N1 C1 C2 0.1(4) . . . . ?
C6 P1 C1 N1 -169.22(19) . . . . ?
C6 P1 C1 C2 11.1(2) . . . . ?
C6 P1 C12 C13 -96.7(2) . . . . ?
C6 P1 C12 C17 81.7(2) . . . . ?
C6 C7 C8 C9 -0.5(4) . . . . ?
C7 C6 C11 C10 0.3(4) . . . . ?
C7 C8 C9 C10 -0.3(4) . . . . ?
C8 C9 C10 C11 1.2(4) . . . . ?
C9 C10 C11 C6 -1.1(4) . . . . ?
C11 C6 C7 C8 0.5(4) . . . . ?
C12 P1 C1 N1 82.4(2) . . . . ?
C12 P1 C1 C2 -97.3(2) . . . . ?
C12 P1 C6 C7 9.7(2) . . . . ?
C12 P1 C6 C11 -169.83(19) . . . . ?
C12 C13 C14 C15 0.0(4) . . . . ?
C13 C12 C17 C16 1.4(4) . . . . ?
C13 C14 C15 C16 0.9(5) . . . . ?
C14 C15 C16 C17 -0.7(5) . . . . ?
C15 C16 C17 C12 -0.5(5) . . . . ?
C17 C12 C13 C14 -1.2(4) . . . . ?
C18 P2 C23 C24 -64.1(2) . . . . ?
C18 P2 C23 C28 118.60(19) . . . . ?
C18 P2 C29 C30 15.3(2) . . . . ?
C18 P2 C29 C34 -165.00(19) . . . . ?
C18 N2 C22 C21 -1.1(4) . . . . ?
C18 C19 C20 C21 -1.9(4) . . . . ?
C19 C20 C21 C22 1.7(4) . . . . ?
C20 C21 C22 N2 -0.2(4) . . . . ?
C22 N2 C18 P2 178.8(2) . . . . ?
C22 N2 C18 C19 0.9(4) . . . . ?
C23 P2 C18 N2 31.3(2) . . . . ?
C23 P2 C18 C19 -150.72(17) . . . . ?
C23 P2 C29 C30 -95.1(2) . . . . ?
C23 P2 C29 C34 84.6(2) . . . . ?
C23 C24 C25 C26 0.1(4) . . . . ?
C24 C23 C28 C27 0.2(4) . . . . ?
C24 C25 C26 C27 -0.1(4) . . . . ?
C25 C26 C27 C28 0.2(4) . . . . ?
C26 C27 C28 C23 -0.3(4) . . . . ?
C28 C23 C24 C25 -0.2(4) . . . . ?
C29 P2 C18 N2 -76.0(2) . . . . ?
C29 P2 C18 C19 102.00(18) . . . . ?
C29 P2 C23 C24 44.5(2) . . . . ?
C29 P2 C23 C28 -132.84(19) . . . . ?
C29 C30 C31 C32 -0.5(4) . . . . ?
C30 C29 C34 C33 2.2(4) . . . . ?
C30 C31 C32 C33 2.0(4) . . . . ?
C31 C32 C33 C34 -1.4(5) . . . . ?
C32 C33 C34 C29 -0.6(5) . . . . ?
C34 C29 C30 C31 -1.6(3) . . . . ?
Ag1A P1A C1A N1A -33.2(2) . . . . ?
Ag1A P1A C1A C2A 146.6(2) . . . . ?
Ag1A P1A C6A C7A 131.45(17) . . . . ?
Ag1A P1A C6A C11A -48.5(2) . . . . ?
Ag1A P1A C12A C13A 137.7(2) . . . . ?
Ag1A P1A C12A C17A -46.99(19) . . . . ?
Ag2A P2A C18A N2A -176.66(17) . . . . ?
Ag2A P2A C18A C19A 1.9(2) . . . . ?
Ag2A P2A C23A C24A -157.53(17) . . . . ?
Ag2A P2A C23A C28A 21.71(19) . . . . ?
Ag2A P2A C29A C30A 33.1(2) . . . . ?
Ag2A P2A C29A C34A -150.3(3) . . . . ?
P1A C1A C2A C3A -177.8(3) . . . . ?
P1A C6A C7A C8A 179.73(19) . . . . ?
P1A C6A C11A C10A -178.7(2) . . . . ?
P1A C12A C13A C14A 175.4(3) . . . . ?
P1A C12A C17A C16A -176.49(19) . . . . ?
P2A C18A C19A C20A -179.3(2) . . . . ?
P2A C23A C24A C25A 178.4(2) . . . . ?
P2A C23A C28A C27A -179.40(19) . . . . ?
P2A C29A C30A C31A 175.9(2) . . . . ?
P2A C29A C34A C33A -175.9(3) . . . . ?
N1A C1A C2A C3A 2.0(5) . . . . ?
N2A C18A C19A C20A -0.8(4) . . . . ?
C1A P1A C6A C7A 2.6(2) . . . . ?
C1A P1A C6A C11A -177.30(19) . . . . ?
C1A P1A C12A C13A -94.7(2) . . . . ?
C1A P1A C12A C17A 80.66(19) . . . . ?
C1A N1A C5A C4A -0.3(5) . . . . ?
C1A C2A C3A C4A -0.5(6) . . . . ?
C2A C3A C4A C5A -1.4(6) . . . . ?
C3A C4A C5A N1A 1.8(6) . . . . ?
C5A N1A C1A P1A 178.2(2) . . . . ?
C5A N1A C1A C2A -1.6(4) . . . . ?
C6A P1A C1A N1A 93.65(19) . . . . ?
C6A P1A C1A C2A -86.6(2) . . . . ?
C6A P1A C12A C13A 13.0(3) . . . . ?
C6A P1A C12A C17A -171.67(18) . . . . ?
C6A C7A C8A C9A -0.9(4) . . . . ?
C7A C6A C11A C10A 1.4(4) . . . . ?
C7A C8A C9A C10A 1.1(4) . . . . ?
C8A C9A C10A C11A 0.0(5) . . . . ?
C9A C10A C11A C6A -1.2(5) . . . . ?
C11A C6A C7A C8A -0.4(4) . . . . ?
C12A P1A C1A N1A -159.21(18) . . . . ?
C12A P1A C1A C2A 20.6(3) . . . . ?
C12A P1A C6A C7A -103.32(19) . . . . ?
C12A P1A C6A C11A 76.8(2) . . . . ?
C12A C13A C14A C15A 0.8(5) . . . . ?
C13A C12A C17A C16A -1.0(4) . . . . ?
C13A C14A C15A C16A -1.2(5) . . . . ?
C14A C15A C16A C17A 0.5(4) . . . . ?
C15A C16A C17A C12A 0.6(4) . . . . ?
C17A C12A C13A C14A 0.3(5) . . . . ?
C18A P2A C23A C24A -33.4(2) . . . . ?
C18A P2A C23A C28A 145.88(17) . . . . ?
C18A P2A C29A C30A -90.2(2) . . . . ?
C18A P2A C29A C34A 86.4(3) . . . . ?
C18A N2A C22A C21A 0.1(5) . . . . ?
C18A C19A C20A C21A -0.6(5) . . . . ?
C19A C20A C21A C22A 1.7(5) . . . . ?
C20A C21A C22A N2A -1.5(5) . . . . ?
C22A N2A C18A P2A 179.6(2) . . . . ?
C22A N2A C18A C19A 1.1(4) . . . . ?
C23A P2A C18A N2A 59.0(2) . . . . ?
C23A P2A C18A C19A -122.5(2) . . . . ?
C23A P2A C29A C30A 160.1(2) . . . . ?
C23A P2A C29A C34A -23.3(3) . . . . ?
C23A C24A C25A C26A 0.8(4) . . . . ?
C24A C23A C28A C27A -0.1(3) . . . . ?
C24A C25A C26A C27A 0.2(4) . . . . ?
C25A C26A C27A C28A -1.1(4) . . . . ?
C26A C27A C28A C23A 1.1(4) . . . . ?
C28A C23A C24A C25A -0.9(4) . . . . ?
C29A P2A C18A N2A -50.2(2) . . . . ?
C29A P2A C18A C19A 128.3(2) . . . . ?
C29A P2A C23A C24A 72.9(2) . . . . ?
C29A P2A C23A C28A -107.88(18) . . . . ?
C29A C30A C31A C32A 1.1(5) . . . . ?
C30A C29A C34A C33A 0.6(6) . . . . ?
C30A C31A C32A C33A -1.3(6) . . . . ?
C31A C32A C33A C34A 1.2(7) . . . . ?
C32A C33A C34A C29A -0.8(7) . . . . ?
C34A C29A C30A C31A -0.8(4) . . . . ?
